data_7051879
loop_
_publ_author_name
'Burchell, Tara J.'
'Enright, Gary D.'
'Ripmeester, John A.'

_publ_section_title
;
 Guest capture, storage and removal in the TATM host framework: a
 single-crystal study
;
_journal_issue 5
_journal_name_full 'New Journal of Chemistry'
_journal_page_first 864
_journal_paper_doi 10.1039/b718592h
_journal_volume 32
_journal_year 2008
_chemical_formula_moiety '2(C19H16O3S3) 0.24(C2H4Cl2)'
_chemical_formula_sum 'C38.48 H32.96 Cl0.48 O6 S6'
_chemical_formula_weight 800.74
_chemical_name_systematic
;
?
;
_space_group_IT_number 2
_symmetry_cell_setting triclinic
_symmetry_space_group_name_Hall '-P 1'
_symmetry_space_group_name_H-M 'P -1'
_atom_sites_solution_hydrogens geom
_atom_sites_solution_primary direct
_atom_sites_solution_secondary difmap
_audit_creation_method SHELXL-97
_cell_angle_alpha 96.448(7)
_cell_angle_beta 105.998(7)
_cell_angle_gamma 95.975(7)
_cell_formula_units_Z 1
_cell_length_a 7.944(4)
_cell_length_b 10.813(6)
_cell_length_c 11.977(6)
_cell_measurement_reflns_used 2945
_cell_measurement_temperature 125(2)
_cell_measurement_theta_max 21.82
_cell_measurement_theta_min 1.79
_cell_volume 972.8(9)
_computing_cell_refinement 'SAINT (Bruker 2001)'
_computing_data_collection SMART
_computing_data_reduction 'SAINT (Bruker 2001)'
_computing_structure_refinement 'SHELXL-97 (Sheldrick, 1997)'
_computing_structure_solution 'SHELXS-97 (Sheldrick, 1990)'
_diffrn_ambient_temperature 125(2)
_diffrn_measured_fraction_theta_full 0.998
_diffrn_measured_fraction_theta_max 0.998
_diffrn_measurement_device_type 'Bruker SMART 1000 CCD'
_diffrn_measurement_method '/w scans'
_diffrn_radiation_monochromator graphite
_diffrn_radiation_source 'fine-focus sealed tube'
_diffrn_radiation_type MoK\a
_diffrn_radiation_wavelength 0.71073
_diffrn_reflns_av_R_equivalents 0.0619
_diffrn_reflns_av_sigmaI/netI 0.0754
_diffrn_reflns_limit_h_max 9
_diffrn_reflns_limit_h_min -9
_diffrn_reflns_limit_k_max 12
_diffrn_reflns_limit_k_min -12
_diffrn_reflns_limit_l_max 14
_diffrn_reflns_limit_l_min -14
_diffrn_reflns_number 9319
_diffrn_reflns_theta_full 24.71
_diffrn_reflns_theta_max 24.71
_diffrn_reflns_theta_min 1.79
_diffrn_standards_number 0
_exptl_absorpt_coefficient_mu 0.429
_exptl_absorpt_correction_T_max 0.9665
_exptl_absorpt_correction_T_min 0.9040
_exptl_absorpt_correction_type multi-scan
_exptl_absorpt_process_details sadabs
_exptl_crystal_colour 'pale yellow'
_exptl_crystal_density_diffrn 1.367
_exptl_crystal_density_method 'not measured'
_exptl_crystal_description plate
_exptl_crystal_F_000 416
_exptl_crystal_size_max 0.24
_exptl_crystal_size_mid 0.24
_exptl_crystal_size_min 0.08
_refine_diff_density_max 0.608
_refine_diff_density_min -0.761
_refine_diff_density_rms 0.111
_refine_ls_extinction_method none
_refine_ls_goodness_of_fit_ref 1.091
_refine_ls_hydrogen_treatment constr
_refine_ls_matrix_type full
_refine_ls_number_parameters 243
_refine_ls_number_reflns 3310
_refine_ls_number_restraints 154
_refine_ls_restrained_S_all 1.152
_refine_ls_R_factor_all 0.1113
_refine_ls_R_factor_gt 0.0725
_refine_ls_shift/su_max 0.005
_refine_ls_shift/su_mean 0.000
_refine_ls_structure_factor_coef Fsqd
_refine_ls_weighting_details 'calc w=1/[\s^2^(Fo^2^)+(0.0922P)^2^+2.2601P] where P=(Fo^2^+2Fc^2^)/3'
_refine_ls_weighting_scheme calc
_refine_ls_wR_factor_gt 0.1753
_refine_ls_wR_factor_ref 0.1966
_reflns_number_gt 2274
_reflns_number_total 3310
_reflns_threshold_expression >2sigma(I)
_cod_data_source_file b718592h.txt
_cod_data_source_block 2b
_cod_depositor_comments
;
The following automatic conversions were performed:
'_exptl_absorpt_correction_type' value 'MULTI-SCAN' changed to
'multi-scan' according to
'/home/saulius/struct/CIF-dictionaries/cif_core.dic' dictionary named
'cif_core.dic' version 2.4.1 from 2010-06-29.

Automatic conversion script
Id: cif_fix_enum 1527 2010-12-29 10:47:43Z saulius 
;
_cod_original_cell_volume 972.9(9)
_cod_database_code 7051879

loop_
_symmetry_equiv_pos_as_xyz
'x, y, z'
'-x, -y, -z'

loop_
_atom_site_label
_atom_site_type_symbol
_atom_site_fract_x
_atom_site_fract_y
_atom_site_fract_z
_atom_site_U_iso_or_equiv
_atom_site_adp_type
_atom_site_occupancy
_atom_site_symmetry_multiplicity
_atom_site_calc_flag
_atom_site_refinement_flags
_atom_site_disorder_assembly
_atom_site_disorder_group
S1 S 0.07871(16) 0.67008(13) 0.65577(13) 0.0256(3) Uani 1 1 d U . .
S2 S 0.74837(16) 0.95868(12) 0.50875(12) 0.0245(3) Uani 1 1 d U . .
S3 S 0.90991(19) 0.69847(15) 1.00031(13) 0.0342(4) Uani 1 1 d U . .
O1 O -0.1451(5) 0.4334(4) 0.6478(3) 0.0302(9) Uani 1 1 d U . .
O2 O 0.5599(5) 0.9649(4) 0.2574(4) 0.0352(10) Uani 1 1 d U . .
O3 O 0.9671(6) 0.9273(4) 1.1709(4) 0.0439(11) Uani 1 1 d U . .
C1 C 0.5936(6) 0.6754(5) 0.6698(4) 0.0209(11) Uani 1 1 d U . .
H1 H 0.6311 0.5958 0.6398 0.025 Uiso 1 1 calc R . .
C2 C 0.3977(6) 0.6468(5) 0.6612(4) 0.0200(11) Uani 1 1 d U . .
C3 C 0.3122(6) 0.5235(5) 0.6568(4) 0.0210(11) Uani 1 1 d U . .
H3 H 0.3693 0.4506 0.6561 0.025 Uiso 1 1 calc R . .
C4 C 0.1381(7) 0.5212(5) 0.6537(5) 0.0236(12) Uani 1 1 d U . .
C5 C 0.2869(6) 0.7344(5) 0.6610(4) 0.0219(11) Uani 1 1 d U . .
H5 H 0.3214 0.8216 0.6634 0.026 Uiso 1 1 calc R . .
C6 C 0.0053(7) 0.4153(5) 0.6495(5) 0.0249(12) Uani 1 1 d U . .
C7 C 0.0604(8) 0.2868(5) 0.6510(5) 0.0349(14) Uani 1 1 d U . .
H7A H -0.0446 0.2236 0.6335 0.052 Uiso 1 1 calc R . .
H7B H 0.1394 0.2818 0.7287 0.052 Uiso 1 1 calc R . .
H7C H 0.1225 0.2712 0.5916 0.052 Uiso 1 1 calc R . .
C8 C 0.7013(6) 0.7128(5) 0.7977(5) 0.0216(11) Uani 1 1 d U . .
C9 C 0.7012(7) 0.8241(5) 0.8702(5) 0.0230(12) Uani 1 1 d U . .
H9 H 0.6332 0.8881 0.8438 0.028 Uiso 1 1 calc R . .
C10 C 0.8080(7) 0.8317(5) 0.9821(5) 0.0265(12) Uani 1 1 d U . .
C11 C 0.8085(7) 0.6359(5) 0.8578(5) 0.0283(13) Uani 1 1 d U . .
H11 H 0.8245 0.5561 0.8234 0.034 Uiso 1 1 calc R . .
C12 C 0.8538(7) 0.9356(5) 1.0799(5) 0.0293(13) Uani 1 1 d U . .
C13 C 0.7658(8) 1.0481(6) 1.0661(5) 0.0356(14) Uani 1 1 d U . .
H13A H 0.6673 1.0419 1.1006 0.053 Uiso 1 1 calc R . .
H13B H 0.7206 1.0545 0.9825 0.053 Uiso 1 1 calc R . .
H13C H 0.8507 1.1229 1.1062 0.053 Uiso 1 1 calc R . .
C14 C 0.6235(6) 0.7733(5) 0.5914(4) 0.0187(11) Uani 1 1 d U . .
C15 C 0.5230(6) 0.7620(5) 0.4733(4) 0.0213(11) Uani 1 1 d U . .
H15 H 0.4286 0.6959 0.4366 0.026 Uiso 1 1 calc R . .
C16 C 0.5738(6) 0.8550(5) 0.4161(5) 0.0207(11) Uani 1 1 d U . .
C17 C 0.7499(7) 0.8765(5) 0.6212(5) 0.0242(12) Uani 1 1 d U . .
H17 H 0.8307 0.9000 0.6975 0.029 Uiso 1 1 calc R . .
C18 C 0.5019(7) 0.8744(5) 0.2950(5) 0.0276(13) Uani 1 1 d U . .
C19 C 0.3555(9) 0.7797(7) 0.2151(6) 0.0497(17) Uani 1 1 d U . .
H19A H 0.2418 0.8094 0.2108 0.075 Uiso 1 1 calc R . .
H19B H 0.3573 0.6994 0.2457 0.075 Uiso 1 1 calc R . .
H19C H 0.3715 0.7683 0.1365 0.075 Uiso 1 1 calc R . .
Cl1 Cl 0.2899(15) 0.6081(12) 0.9445(10) 0.0473(18) Uani 0.15 1 d PD A 1
C21 C 0.4404(18) 0.5009(10) 0.9394(6) 0.031(9) Uiso 0.15 1 d PD . 1
H21A H 0.3748 0.4157 0.9063 0.037 Uiso 0.15 1 calc PR . 1
H21B H 0.5122 0.5253 0.8876 0.037 Uiso 0.15 1 calc PR . 1
Cl2 Cl 0.2958(18) 0.6146(10) 0.9445(6) 0.0473(18) Uani 0.09 1 d PRD . 2
C22 C 0.4782(18) 0.5598(10) 1.0271(6) 0.044(17) Uiso 0.09 1 d PRD . 2
H22A H 0.5817 0.6257 1.0432 0.052 Uiso 0.09 1 calc PR . 2
H22B H 0.4593 0.5466 1.1035 0.052 Uiso 0.09 1 calc PR . 2

loop_
_atom_site_aniso_label
_atom_site_aniso_U_11
_atom_site_aniso_U_22
_atom_site_aniso_U_33
_atom_site_aniso_U_23
_atom_site_aniso_U_13
_atom_site_aniso_U_12
S1 0.0106(6) 0.0258(7) 0.0420(8) 0.0029(6) 0.0125(5) -0.0010(5)
S2 0.0134(6) 0.0239(7) 0.0368(8) 0.0004(6) 0.0129(5) -0.0061(5)
S3 0.0210(7) 0.0400(8) 0.0355(8) 0.0039(6) 0.0008(6) -0.0006(6)
O1 0.0175(16) 0.0326(18) 0.0392(19) -0.0001(15) 0.0116(14) -0.0057(14)
O2 0.0312(18) 0.0350(19) 0.043(2) 0.0116(16) 0.0160(16) -0.0019(16)
O3 0.043(2) 0.042(2) 0.039(2) 0.0054(17) 0.0037(17) -0.0034(17)
C1 0.014(2) 0.024(2) 0.026(2) 0.0022(18) 0.0087(17) 0.0000(17)
C2 0.015(2) 0.022(2) 0.023(2) 0.0012(17) 0.0088(17) -0.0022(17)
C3 0.015(2) 0.025(2) 0.024(2) 0.0026(18) 0.0081(17) 0.0001(17)
C4 0.019(2) 0.026(2) 0.027(2) 0.0017(18) 0.0105(18) -0.0002(18)
C5 0.016(2) 0.023(2) 0.028(2) 0.0018(18) 0.0102(17) -0.0021(17)
C6 0.018(2) 0.028(2) 0.030(2) 0.0013(18) 0.0113(18) -0.0027(18)
C7 0.030(2) 0.034(2) 0.042(2) 0.004(2) 0.016(2) -0.004(2)
C8 0.0116(19) 0.028(2) 0.027(2) 0.0037(18) 0.0106(17) -0.0016(17)
C9 0.016(2) 0.027(2) 0.027(2) 0.0025(18) 0.0103(17) -0.0019(17)
C10 0.019(2) 0.030(2) 0.031(2) 0.0030(19) 0.0102(18) -0.0008(18)
C11 0.022(2) 0.028(2) 0.034(2) 0.0025(19) 0.0093(19) -0.0029(18)
C12 0.026(2) 0.033(2) 0.029(2) 0.0052(19) 0.0102(19) -0.0057(19)
C13 0.034(2) 0.038(2) 0.034(2) 0.001(2) 0.014(2) 0.000(2)
C14 0.0095(18) 0.021(2) 0.028(2) 0.0021(17) 0.0114(17) 0.0011(16)
C15 0.014(2) 0.022(2) 0.028(2) 0.0006(18) 0.0093(17) -0.0012(17)
C16 0.0131(19) 0.022(2) 0.028(2) 0.0006(18) 0.0095(17) -0.0001(17)
C17 0.015(2) 0.027(2) 0.030(2) -0.0006(18) 0.0090(18) -0.0007(18)
C18 0.020(2) 0.031(2) 0.034(2) 0.0041(19) 0.0113(18) 0.0005(19)
C19 0.047(3) 0.052(3) 0.045(3) 0.016(2) 0.007(2) -0.010(2)
Cl1 0.036(3) 0.065(5) 0.043(4) 0.006(3) 0.009(3) 0.027(3)
Cl2 0.036(3) 0.065(5) 0.043(4) 0.006(3) 0.009(3) 0.027(3)

loop_
_atom_type_symbol
_atom_type_description
_atom_type_scat_dispersion_real
_atom_type_scat_dispersion_imag
_atom_type_scat_source
C C 0.0033 0.0016 'International Tables Vol C Tables 4.2.6.8 and 6.1.1.4'
H H 0.0000 0.0000 'International Tables Vol C Tables 4.2.6.8 and 6.1.1.4'
O O 0.0106 0.0060 'International Tables Vol C Tables 4.2.6.8 and 6.1.1.4'
S S 0.1246 0.1234 'International Tables Vol C Tables 4.2.6.8 and 6.1.1.4'
Cl Cl 0.1484 0.1585 'International Tables Vol C Tables 4.2.6.8 and 6.1.1.4'

loop_
_geom_angle_atom_site_label_1
_geom_angle_atom_site_label_2
_geom_angle_atom_site_label_3
_geom_angle
_geom_angle_site_symmetry_1
_geom_angle_site_symmetry_3
_geom_angle_publ_flag
C5 S1 C4 91.6(3) . . ?
C17 S2 C16 91.3(3) . . ?
C11 S3 C10 91.1(3) . . ?
C8 C1 C2 109.7(4) . . ?
C8 C1 C14 113.5(4) . . ?
C2 C1 C14 110.9(4) . . ?
C5 C2 C3 112.2(4) . . ?
C5 C2 C1 124.9(5) . . ?
C3 C2 C1 122.8(4) . . ?
C4 C3 C2 112.5(5) . . ?
C3 C4 C6 130.0(5) . . ?
C3 C4 S1 111.2(4) . . ?
C6 C4 S1 118.8(4) . . ?
C2 C5 S1 112.5(4) . . ?
O1 C6 C4 119.9(5) . . ?
O1 C6 C7 121.9(5) . . ?
C4 C6 C7 118.2(5) . . ?
C11 C8 C9 111.4(5) . . ?
C11 C8 C1 122.3(5) . . ?
C9 C8 C1 126.2(5) . . ?
C10 C9 C8 113.6(5) . . ?
C9 C10 C12 129.9(5) . . ?
C9 C10 S3 111.0(4) . . ?
C12 C10 S3 119.0(4) . . ?
C8 C11 S3 112.9(4) . . ?
O3 C12 C10 119.2(5) . . ?
O3 C12 C13 121.4(5) . . ?
C10 C12 C13 119.4(5) . . ?
C17 C14 C15 111.0(5) . . ?
C17 C14 C1 127.0(5) . . ?
C15 C14 C1 122.0(4) . . ?
C16 C15 C14 113.6(4) . . ?
C15 C16 C18 129.4(5) . . ?
C15 C16 S2 110.8(4) . . ?
C18 C16 S2 119.9(4) . . ?
C14 C17 S2 113.3(4) . . ?
O2 C18 C16 121.5(5) . . ?
O2 C18 C19 119.8(5) . . ?
C16 C18 C19 118.7(5) . . ?
C21 C21 Cl1 110.1(7) 2_667 . ?
C22 C22 Cl2 115.5(5) 2_667 . ?

loop_
_geom_bond_atom_site_label_1
_geom_bond_atom_site_label_2
_geom_bond_distance
_geom_bond_site_symmetry_2
_geom_bond_publ_flag
S1 C5 1.708(5) . ?
S1 C4 1.723(6) . ?
S2 C17 1.693(6) . ?
S2 C16 1.721(5) . ?
S3 C11 1.700(6) . ?
S3 C10 1.731(6) . ?
O1 C6 1.226(6) . ?
O2 C18 1.223(7) . ?
O3 C12 1.226(7) . ?
C1 C8 1.519(7) . ?
C1 C2 1.528(7) . ?
C1 C14 1.534(7) . ?
C2 C5 1.357(7) . ?
C2 C3 1.421(7) . ?
C3 C4 1.371(7) . ?
C4 C6 1.460(7) . ?
C6 C7 1.500(8) . ?
C8 C11 1.371(8) . ?
C8 C9 1.404(7) . ?
C9 C10 1.362(7) . ?
C10 C12 1.466(8) . ?
C12 C13 1.467(8) . ?
C14 C17 1.364(7) . ?
C14 C15 1.404(7) . ?
C15 C16 1.366(7) . ?
C16 C18 1.452(8) . ?
C18 C19 1.495(8) . ?
Cl1 C21 1.758(9) . ?
C21 C21 1.503(10) 2_667 ?
Cl2 C22 1.7169 . ?
C22 C22 1.498(10) 2_667 ?
